data_2312733
loop_
_publ_author_name
'Hollenw&#xe4;ger, Dirk'
'Bockmair, Valentin'
'Kornath, Andreas J.'

_publ_section_title
;
 The crystal structures of methyl prop-2-ynoate, dimethyl fumarate and
 their protonated species.
;
_journal_coeditor_code OJ3025
_journal_issue 1
_journal_name_full 'Acta crystallographica. Section C, Structural chemistry'
_journal_paper_doi 10.1107/S2053229624011653
_journal_volume 81
_journal_year 2025
_chemical_formula_iupac 'C6 H9 O4 +, B F4 -, 2H F'
_chemical_formula_moiety 'C6 H9 O4 +, B F4 -, 2(F H)'
_chemical_formula_sum 'C6 H11 B F6 O4'
_chemical_formula_weight 271.96
_chemical_name_systematic
;
1,4-Dimethoxy-4-oxobut-2-en-1-ylidene]oxidanium tetrafluoroborate--hydrogen
fluoride (1/2)
;
_space_group_crystal_system orthorhombic
_space_group_IT_number 61
_space_group_name_Hall '-P 2ac 2ab'
_space_group_name_H-M_alt 'P b c a'
_atom_sites_solution_hydrogens mixed
_atom_sites_solution_primary direct
_atom_sites_solution_secondary difmap
_audit_creation_method SHELXL-2018/3
_cell_angle_alpha 90
_cell_angle_beta 90
_cell_angle_gamma 90
_cell_formula_units_Z 8
_cell_length_a 12.8759(5)
_cell_length_b 11.8899(4)
_cell_length_c 14.6252(7)
_cell_measurement_reflns_used 2510
_cell_measurement_temperature 101(2)
_cell_measurement_theta_max 31.8510
_cell_measurement_theta_min 2.6910
_cell_volume 2239.02(16)
_computing_cell_refinement
;
CrysAlis PRO (Rigaku OD, 2020)
;
_computing_data_collection
;
CrysAlis PRO (Rigaku OD, 2020)
;
_computing_data_reduction
;
CrysAlis PRO (Rigaku OD, 2020)
;
_computing_molecular_graphics
;
ORTEP-3 for Windows (Farrugia, 2012)
;
_computing_publication_material
;
PLATON (Spek, 2020)
;
_computing_structure_refinement
;
SHELXL2018 (Sheldrick, 2015<i>b</i>)
;
_computing_structure_solution
;
SHELXT (Sheldrick, 2015<i>a</i>)
;
_diffrn_ambient_temperature 101(2)
_diffrn_detector 'CCD plate'
_diffrn_detector_area_resol_mean 15.9809
_diffrn_measured_fraction_theta_full 0.999
_diffrn_measured_fraction_theta_max 0.999
_diffrn_measurement_device 'CCD camera on \k-goniostat'
_diffrn_measurement_device_type 'Rigaku Xcalibur Sapphire3'
_diffrn_measurement_method '\w scans'
_diffrn_radiation_monochromator graphite
_diffrn_radiation_source 'Enhance (Mo) X-ray Source'
_diffrn_radiation_type 'Mo K\a'
_diffrn_radiation_wavelength 0.71073
_diffrn_reflns_av_R_equivalents 0.0258
_diffrn_reflns_av_unetI/netI 0.0204
_diffrn_reflns_limit_h_max 11
_diffrn_reflns_limit_h_min -14
_diffrn_reflns_limit_k_max 6
_diffrn_reflns_limit_k_min -13
_diffrn_reflns_limit_l_max 16
_diffrn_reflns_limit_l_min -16
_diffrn_reflns_number 7514
_diffrn_reflns_theta_full 23.811
_diffrn_reflns_theta_max 23.811
_diffrn_reflns_theta_min 2.716
_diffrn_source_current 40
_diffrn_source_voltage 50
_exptl_absorpt_coefficient_mu 0.186
_exptl_absorpt_correction_T_max 1.00000
_exptl_absorpt_correction_T_min 0.88460
_exptl_absorpt_correction_type multi-scan
_exptl_absorpt_process_details
;
(CrysAlis PRO; Rigaku OD, 2020)
;
_exptl_crystal_colour colorless
_exptl_crystal_density_diffrn 1.614
_exptl_crystal_density_method 'not measured'
_exptl_crystal_description plate
_exptl_crystal_F_000 1104
_exptl_crystal_size_max 0.283
_exptl_crystal_size_mid 0.175
_exptl_crystal_size_min 0.114
_refine_diff_density_max 0.767
_refine_diff_density_min -0.351
_refine_ls_extinction_method none
_refine_ls_goodness_of_fit_ref 1.047
_refine_ls_hydrogen_treatment mixed
_refine_ls_matrix_type full
_refine_ls_number_parameters 176
_refine_ls_number_reflns 1717
_refine_ls_number_restraints 1
_refine_ls_restrained_S_all 1.047
_refine_ls_R_factor_all 0.0473
_refine_ls_R_factor_gt 0.0396
_refine_ls_shift/su_max 0.000
_refine_ls_shift/su_mean 0.000
_refine_ls_structure_factor_coef Fsqd
_refine_ls_weighting_details 'w=1/[\s^2^(Fo^2^)+(0.0431P)^2^+2.1459P] where P=(Fo^2^+2Fc^2^)/3'
_refine_ls_weighting_scheme calc
_refine_ls_wR_factor_gt 0.0950
_refine_ls_wR_factor_ref 0.0999
_reflns_number_gt 1478
_reflns_number_total 1717
_reflns_threshold_expression 'I > 2\s(I)'
_cod_data_source_file oj3025.cif
_cod_data_source_block VI
_cod_database_code 2312733
_shelx_space_group_comment
;
The symmetry employed for this shelxl refinement is uniquely defined
by the following loop, which should always be used as a source of
symmetry information in preference to the above space-group names.
They are only intended as comments.
;
_shelx_estimated_absorpt_t_min 0.949
_shelx_estimated_absorpt_t_max 0.979

loop_
_space_group_symop_operation_xyz
'x, y, z'
'-x+1/2, -y, z+1/2'
'-x, y+1/2, -z+1/2'
'x+1/2, -y+1/2, -z'
'-x, -y, -z'
'x-1/2, y, -z-1/2'
'x, -y-1/2, z-1/2'
'-x-1/2, y-1/2, z'

loop_
_atom_site_type_symbol
_atom_site_label
_atom_site_fract_x
_atom_site_fract_y
_atom_site_fract_z
_atom_site_U_iso_or_equiv
_atom_site_adp_type
_atom_site_calc_flag
_atom_site_occupancy
_atom_site_disorder_assembly
_atom_site_disorder_group
F F1 0.52277(12) 0.16806(12) 0.38516(10) 0.0424(4) Uani d 1 . .
F F5 0.50136(12) 0.27683(13) 0.53107(11) 0.0415(4) Uani d 1 . .
O O4 0.32442(12) 0.62198(12) 0.58784(10) 0.0255(4) Uani d 1 . .
O O1 0.13464(12) 0.86421(12) 0.36669(10) 0.0249(4) Uani d 1 . .
O O3 0.36950(12) 0.47179(12) 0.50843(11) 0.0256(4) Uani d 1 . .
O O2 0.18127(12) 0.71387(13) 0.28735(10) 0.0275(4) Uani d 1 . .
F F6 0.36144(13) -0.08191(13) 0.38730(12) 0.0467(4) Uani d 1 . .
F F2 0.68532(12) 0.09644(14) 0.38787(12) 0.0525(5) Uani d 1 . .
F F4 0.54899(14) -0.01889(13) 0.39813(14) 0.0598(5) Uani d 1 . .
F F3 0.58307(16) 0.06993(16) 0.26486(12) 0.0681(6) Uani d 1 . .
C C4 0.32631(17) 0.56549(18) 0.51262(15) 0.0223(5) Uani d 1 . .
C C2 0.23256(17) 0.71960(18) 0.44011(16) 0.0229(5) Uani d 1 . .
C C1 0.17955(17) 0.77141(18) 0.36205(15) 0.0222(5) Uani d 1 . .
C C3 0.27536(18) 0.61916(19) 0.43439(15) 0.0232(5) Uani d 1 . .
C C6 0.3732(2) 0.5736(2) 0.66902(16) 0.0340(6) Uani d 1 . .
H H7 0.332494 0.508833 0.689926 0.051 Uiso calc 1 . .
H H6 0.375883 0.630283 0.717592 0.051 Uiso calc 1 . .
H H8 0.443830 0.549154 0.653995 0.051 Uiso calc 1 . .
C C5 0.1229(2) 0.7558(2) 0.20841(16) 0.0328(6) Uani d 1 . .
H H4 0.048343 0.747717 0.219943 0.049 Uiso calc 1 . .
H H5 0.141976 0.712458 0.153940 0.049 Uiso calc 1 . .
H H3 0.139489 0.835347 0.198520 0.049 Uiso calc 1 . .
B B1 0.5867(2) 0.0793(2) 0.35695(19) 0.0294(6) Uani d 1 . .
H H2 0.2735(18) 0.5775(19) 0.3809(16) 0.025(6) Uiso d 1 . .
H H1 0.2311(19) 0.758(2) 0.4951(17) 0.030(6) Uiso d 1 . .
H H10 0.509(3) 0.231(3) 0.485(3) 0.088(14) Uiso d 1 . .
H H11 0.425(3) -0.056(3) 0.396(3) 0.088(13) Uiso d 1 . .
H H9 0.363(3) 0.421(2) 0.4363(11) 0.101(13) Uiso d 1 . .

loop_
_atom_site_aniso_label
_atom_site_aniso_U_11
_atom_site_aniso_U_22
_atom_site_aniso_U_33
_atom_site_aniso_U_12
_atom_site_aniso_U_13
_atom_site_aniso_U_23
F1 0.0422(9) 0.0355(8) 0.0493(9) 0.0150(7) -0.0058(7) -0.0100(7)
F5 0.0399(9) 0.0439(9) 0.0408(9) 0.0092(7) 0.0031(7) -0.0027(7)
O4 0.0301(9) 0.0235(8) 0.0231(9) 0.0014(7) -0.0017(7) -0.0002(7)
O1 0.0253(9) 0.0184(8) 0.0311(9) 0.0009(7) -0.0025(7) 0.0018(7)
O3 0.0245(9) 0.0187(8) 0.0336(9) 0.0026(7) 0.0009(7) 0.0017(7)
O2 0.0305(9) 0.0290(9) 0.0231(8) 0.0060(7) -0.0015(7) 0.0002(7)
F6 0.0404(10) 0.0405(9) 0.0593(11) -0.0046(8) -0.0029(8) 0.0040(8)
F2 0.0313(9) 0.0594(11) 0.0667(11) 0.0051(8) -0.0063(8) -0.0041(9)
F4 0.0510(11) 0.0370(9) 0.0915(14) -0.0035(8) 0.0098(10) 0.0054(9)
F3 0.0852(14) 0.0799(13) 0.0393(10) 0.0153(11) -0.0028(9) -0.0159(9)
C4 0.0189(11) 0.0191(12) 0.0289(13) -0.0028(10) 0.0013(9) 0.0006(10)
C2 0.0241(12) 0.0216(12) 0.0231(12) -0.0011(10) 0.0019(10) -0.0014(10)
C1 0.0182(11) 0.0207(12) 0.0277(12) -0.0020(10) 0.0012(9) 0.0012(10)
C3 0.0253(12) 0.0210(11) 0.0234(12) -0.0016(10) -0.0002(10) -0.0027(10)
C6 0.0383(15) 0.0376(14) 0.0261(13) -0.0023(12) -0.0086(11) 0.0054(11)
C5 0.0348(14) 0.0400(14) 0.0238(12) 0.0042(12) -0.0042(11) 0.0049(11)
B1 0.0270(15) 0.0262(14) 0.0349(16) 0.0014(12) 0.0013(12) -0.0065(12)

loop_
_atom_type_symbol
_atom_type_description
_atom_type_scat_dispersion_real
_atom_type_scat_dispersion_imag
_atom_type_scat_source
C C 0.0033 0.0016 'International Tables Vol C Tables 4.2.6.8 and 6.1.1.4'
H H 0.0000 0.0000 'International Tables Vol C Tables 4.2.6.8 and 6.1.1.4'
B B 0.0013 0.0007 'International Tables Vol C Tables 4.2.6.8 and 6.1.1.4'
O O 0.0106 0.0060 'International Tables Vol C Tables 4.2.6.8 and 6.1.1.4'
F F 0.0171 0.0103 'International Tables Vol C Tables 4.2.6.8 and 6.1.1.4'

loop_
_geom_angle_atom_site_label_1
_geom_angle_atom_site_label_2
_geom_angle_atom_site_label_3
_geom_angle_site_symmetry_1
_geom_angle_site_symmetry_3
_geom_angle
_geom_angle_publ_flag
C4 O4 C6 . . 118.69(18) ?
C1 O2 C5 . . 118.59(17) ?
O3 C4 O4 . . 121.1(2) ?
O3 C4 C3 . . 123.4(2) ?
O4 C4 C3 . . 115.54(19) ?
C3 C2 C1 . . 121.7(2) ?
O1 C1 O2 . . 121.6(2) ?
O1 C1 C2 . . 123.0(2) ?
O2 C1 C2 . . 115.41(19) ?
C2 C3 C4 . . 122.2(2) ?
F3 B1 F2 . . 112.1(2) ?
F3 B1 F1 . . 109.6(2) ?
F2 B1 F1 . . 109.7(2) ?
F3 B1 F4 . . 110.3(2) ?
F2 B1 F4 . . 107.8(2) ?
F1 B1 F4 . . 107.3(2) ?

loop_
_geom_bond_atom_site_label_1
_geom_bond_atom_site_label_2
_geom_bond_site_symmetry_2
_geom_bond_distance
_geom_bond_publ_flag
F1 B1 . 1.401(3) ?
O4 C4 . 1.289(3) ?
O4 C6 . 1.461(3) ?
O1 C1 . 1.247(3) ?
O3 C4 . 1.247(3) ?
O2 C1 . 1.289(3) ?
O2 C5 . 1.465(3) ?
F2 B1 . 1.363(3) ?
F4 B1 . 1.401(3) ?
F3 B1 . 1.352(3) ?
C4 C3 . 1.465(3) ?
C2 C3 . 1.318(3) ?
C2 C1 . 1.466(3) ?

loop_
_geom_torsion_atom_site_label_1
_geom_torsion_atom_site_label_2
_geom_torsion_atom_site_label_3
_geom_torsion_atom_site_label_4
_geom_torsion_site_symmetry_1
_geom_torsion_site_symmetry_2
_geom_torsion_site_symmetry_3
_geom_torsion_site_symmetry_4
_geom_torsion
_geom_torsion_publ_flag
C6 O4 C4 O3 . . . . -0.6(3) ?
C6 O4 C4 C3 . . . . 179.66(19) ?
C5 O2 C1 O1 . . . . -4.1(3) ?
C5 O2 C1 C2 . . . . 175.19(19) ?
C3 C2 C1 O1 . . . . 176.9(2) ?
C3 C2 C1 O2 . . . . -2.4(3) ?
C1 C2 C3 C4 . . . . -178.5(2) ?
O3 C4 C3 C2 . . . . -178.2(2) ?
O4 C4 C3 C2 . . . . 1.5(3) ?
